data_4070737
loop_
_publ_author_name
'Cheng, Xiaoyan'
'Zhang, Jianying'
'Song, Haibin'
'Cui, Chunming'

_publ_section_title
;
 Synthesis and Characterization of the Monomeric Vicinal Dianion
 Li~2~(THF)~3~[ArNC(SiMe~3~)~2~] and the Aluminum and Lithium Derivatives
 of the Amido Ligand [ArNCH(SiMe~3~)~2~]^-^
;
_journal_coden_ASTM ORGND7
_journal_issue 4
_journal_name_full Organometallics
_journal_page_first 678
_journal_page_last 682
_journal_paper_doi 10.1021/om700972a
_journal_volume 27
_journal_year 2008
_chemical_formula_moiety 'C23 H44 Al I2 N O Si2'
_chemical_formula_sum 'C23 H44 Al I2 N O Si2'
_chemical_formula_weight 687.55
_space_group_IT_number 14
_symmetry_cell_setting monoclinic
_symmetry_space_group_name_Hall '-P 2ybc'
_symmetry_space_group_name_H-M 'P 1 21/c 1'
_atom_sites_solution_hydrogens geom
_atom_sites_solution_primary direct
_atom_sites_solution_secondary difmap
_audit_creation_method SHELXL-97
_cell_angle_alpha 90.00
_cell_angle_beta 99.981(3)
_cell_angle_gamma 90.00
_cell_formula_units_Z 4
_cell_length_a 10.4567(6)
_cell_length_b 14.0978(8)
_cell_length_c 20.6210(14)
_cell_measurement_reflns_used 8251
_cell_measurement_temperature 113(2)
_cell_measurement_theta_max 27.9
_cell_measurement_theta_min 1.8
_cell_volume 2993.9(3)
_computing_cell_refinement CrystalClear
_computing_data_collection CrystalClear
_computing_data_reduction CrystalClear
_computing_publication_material 'CrystalStructure 3.7.0'
_computing_structure_refinement 'SHELXL-97 (Sheldrick, 1997)'
_computing_structure_solution 'SHELXS-97 (Sheldrick, 1990)'
_diffrn_ambient_temperature 113(2)
_diffrn_detector_area_resol_mean 7.31
_diffrn_measured_fraction_theta_full 0.998
_diffrn_measured_fraction_theta_max 0.998
_diffrn_measurement_device_type 'Rigaku Saturn'
_diffrn_measurement_method \w
_diffrn_radiation_monochromator confocal
_diffrn_radiation_source 'Rotating anode'
_diffrn_radiation_type MoK\a
_diffrn_radiation_wavelength 0.71070
_diffrn_reflns_av_R_equivalents 0.0386
_diffrn_reflns_av_sigmaI/netI 0.0385
_diffrn_reflns_limit_h_max 13
_diffrn_reflns_limit_h_min -13
_diffrn_reflns_limit_k_max 18
_diffrn_reflns_limit_k_min -10
_diffrn_reflns_limit_l_max 27
_diffrn_reflns_limit_l_min -24
_diffrn_reflns_number 22851
_diffrn_reflns_theta_full 27.89
_diffrn_reflns_theta_max 27.89
_diffrn_reflns_theta_min 1.76
_exptl_absorpt_coefficient_mu 2.225
_exptl_absorpt_correction_T_max 0.6646
_exptl_absorpt_correction_T_min 0.6646
_exptl_absorpt_correction_type multi-scan
_exptl_absorpt_process_details 'Jacobson, R. (1998) Private communication'
_exptl_crystal_colour colorless
_exptl_crystal_density_diffrn 1.525
_exptl_crystal_density_method 'not measured'
_exptl_crystal_description prism
_exptl_crystal_F_000 1376
_exptl_crystal_size_max 0.22
_exptl_crystal_size_mid 0.20
_exptl_crystal_size_min 0.18
_refine_diff_density_max 1.000
_refine_diff_density_min -1.325
_refine_diff_density_rms 0.104
_refine_ls_extinction_method none
_refine_ls_goodness_of_fit_ref 1.011
_refine_ls_hydrogen_treatment constr
_refine_ls_matrix_type full
_refine_ls_number_parameters 282
_refine_ls_number_reflns 7136
_refine_ls_number_restraints 0
_refine_ls_restrained_S_all 1.011
_refine_ls_R_factor_all 0.0341
_refine_ls_R_factor_gt 0.0282
_refine_ls_shift/su_max 0.002
_refine_ls_shift/su_mean 0.000
_refine_ls_structure_factor_coef Fsqd
_refine_ls_weighting_details 'calc w=1/[\s^2^(Fo^2^)+(0.0344P)^2^+0.0000P] where P=(Fo^2^+2Fc^2^)/3'
_refine_ls_weighting_scheme calc
_refine_ls_wR_factor_gt 0.0636
_refine_ls_wR_factor_ref 0.0662
_reflns_number_gt 6127
_reflns_number_total 7136
_reflns_threshold_expression >2sigma(I)
_cod_data_source_file om700972a-file005.cif
_cod_data_source_block shelxl
_cod_database_code 4070737

loop_
_symmetry_equiv_pos_as_xyz
'x, y, z'
'-x, y+1/2, -z+1/2'
'-x, -y, -z'
'x, -y-1/2, z-1/2'

loop_
_atom_site_label
_atom_site_type_symbol
_atom_site_fract_x
_atom_site_fract_y
_atom_site_fract_z
_atom_site_U_iso_or_equiv
_atom_site_adp_type
_atom_site_occupancy
_atom_site_symmetry_multiplicity
_atom_site_calc_flag
_atom_site_refinement_flags
Al1 Al 0.34836(7) 0.17848(5) 0.91057(3) 0.01419(14) Uani 1 1 d .
I1 I 0.409150(16) 0.195970(11) 1.034775(8) 0.02263(5) Uani 1 1 d .
I2 I 0.554913(15) 0.108901(11) 0.877340(9) 0.02385(5) Uani 1 1 d .
N1 N 0.24746(18) 0.26752(12) 0.86390(9) 0.0130(4) Uani 1 1 d .
O1 O 0.25375(16) 0.06550(10) 0.89920(8) 0.0160(3) Uani 1 1 d .
Si1 Si 0.45802(7) 0.39723(5) 0.84305(4) 0.02215(15) Uani 1 1 d .
Si2 Si 0.20078(7) 0.45745(4) 0.90424(3) 0.02073(15) Uani 1 1 d .
C1 C -0.0531(3) 0.27991(18) 0.97009(13) 0.0263(6) Uani 1 1 d .
H1A H -0.0344 0.3448 0.9575 0.039 Uiso 1 1 calc R
H1B H -0.0357 0.2742 1.0182 0.039 Uiso 1 1 calc R
H1C H -0.1446 0.2652 0.9536 0.039 Uiso 1 1 calc R
C2 C 0.0006(3) 0.10937(17) 0.96157(14) 0.0267(6) Uani 1 1 d .
H2A H -0.0935 0.0995 0.9509 0.040 Uiso 1 1 calc R
H2B H 0.0294 0.1024 1.0091 0.040 Uiso 1 1 calc R
H2C H 0.0447 0.0623 0.9383 0.040 Uiso 1 1 calc R
C3 C 0.0337(2) 0.20992(16) 0.94018(12) 0.0192(5) Uani 1 1 d .
H3 H 0.1264 0.2237 0.9593 0.023 Uiso 1 1 calc R
C4 C 0.0174(2) 0.21778(15) 0.86583(12) 0.0166(5) Uani 1 1 d .
C5 C -0.1065(2) 0.19794(16) 0.83071(14) 0.0221(5) Uani 1 1 d .
H5 H -0.1735 0.1812 0.8543 0.027 Uiso 1 1 calc R
C6 C -0.1346(2) 0.20186(17) 0.76304(14) 0.0250(6) Uani 1 1 d .
H6 H -0.2202 0.1897 0.7404 0.030 Uiso 1 1 calc R
C7 C -0.0365(2) 0.22368(17) 0.72843(13) 0.0216(5) Uani 1 1 d .
H7 H -0.0553 0.2252 0.6817 0.026 Uiso 1 1 calc R
C8 C 0.0895(2) 0.24350(15) 0.76037(12) 0.0165(5) Uani 1 1 d .
C9 C 0.1178(2) 0.24308(14) 0.83045(11) 0.0136(4) Uani 1 1 d .
C10 C 0.1918(2) 0.26280(16) 0.71782(12) 0.0185(5) Uani 1 1 d .
H10 H 0.2773 0.2710 0.7476 0.022 Uiso 1 1 calc R
C11 C 0.2045(3) 0.18008(18) 0.67086(13) 0.0256(6) Uani 1 1 d .
H11A H 0.2214 0.1213 0.6962 0.038 Uiso 1 1 calc R
H11B H 0.2765 0.1926 0.6473 0.038 Uiso 1 1 calc R
H11C H 0.1236 0.1736 0.6391 0.038 Uiso 1 1 calc R
C12 C 0.1626(3) 0.35469(18) 0.67665(13) 0.0269(6) Uani 1 1 d .
H12A H 0.0848 0.3453 0.6432 0.040 Uiso 1 1 calc R
H12B H 0.2365 0.3697 0.6551 0.040 Uiso 1 1 calc R
H12C H 0.1479 0.4072 0.7057 0.040 Uiso 1 1 calc R
C13 C 0.2832(2) 0.37082(15) 0.85295(12) 0.0158(5) Uani 1 1 d .
H13 H 0.2348 0.3830 0.8075 0.019 Uiso 1 1 calc R
C14 C 0.0260(3) 0.46827(18) 0.86388(14) 0.0300(6) Uani 1 1 d .
H14A H -0.0129 0.4050 0.8578 0.045 Uiso 1 1 calc R
H14B H 0.0209 0.4993 0.8210 0.045 Uiso 1 1 calc R
H14C H -0.0211 0.5062 0.8918 0.045 Uiso 1 1 calc R
C15 C 0.2618(3) 0.58289(17) 0.90569(14) 0.0328(7) Uani 1 1 d .
H15A H 0.2087 0.6232 0.9292 0.049 Uiso 1 1 calc R
H15B H 0.2562 0.6060 0.8605 0.049 Uiso 1 1 calc R
H15C H 0.3524 0.5850 0.9281 0.049 Uiso 1 1 calc R
C16 C 0.2214(3) 0.42375(17) 0.99311(12) 0.0262(6) Uani 1 1 d .
H16A H 0.3135 0.4277 1.0130 0.039 Uiso 1 1 calc R
H16B H 0.1904 0.3587 0.9969 0.039 Uiso 1 1 calc R
H16C H 0.1712 0.4672 1.0160 0.039 Uiso 1 1 calc R
C17 C 0.4710(3) 0.52324(19) 0.81536(17) 0.0422(8) Uani 1 1 d .
H17A H 0.4808 0.5655 0.8536 0.063 Uiso 1 1 calc R
H17B H 0.3922 0.5403 0.7845 0.063 Uiso 1 1 calc R
H17C H 0.5466 0.5296 0.7935 0.063 Uiso 1 1 calc R
C18 C 0.5734(3) 0.38281(19) 0.92204(15) 0.0319(6) Uani 1 1 d .
H18A H 0.5771 0.3159 0.9350 0.048 Uiso 1 1 calc R
H18B H 0.5438 0.4210 0.9563 0.048 Uiso 1 1 calc R
H18C H 0.6600 0.4040 0.9163 0.048 Uiso 1 1 calc R
C19 C 0.5134(3) 0.32780(19) 0.77551(14) 0.0301(6) Uani 1 1 d .
H19A H 0.6074 0.3352 0.7785 0.045 Uiso 1 1 calc R
H19B H 0.4691 0.3513 0.7327 0.045 Uiso 1 1 calc R
H19C H 0.4926 0.2606 0.7799 0.045 Uiso 1 1 calc R
C20 C 0.2103(3) 0.02822(16) 0.83138(13) 0.0238(5) Uani 1 1 d .
H20A H 0.2560 0.0606 0.7994 0.029 Uiso 1 1 calc R
H20B H 0.1155 0.0367 0.8174 0.029 Uiso 1 1 calc R
C21 C 0.2457(3) -0.07622(17) 0.83692(15) 0.0305(6) Uani 1 1 d .
H21A H 0.3367 -0.0866 0.8311 0.037 Uiso 1 1 calc R
H21B H 0.1873 -0.1144 0.8040 0.037 Uiso 1 1 calc R
C22 C 0.2274(3) -0.10064(16) 0.90682(15) 0.0285(6) Uani 1 1 d .
H22A H 0.1343 -0.1077 0.9096 0.034 Uiso 1 1 calc R
H22B H 0.2739 -0.1597 0.9225 0.034 Uiso 1 1 calc R
C23 C 0.2861(3) -0.01573(16) 0.94550(13) 0.0228(5) Uani 1 1 d .
H23A H 0.2476 -0.0067 0.9857 0.027 Uiso 1 1 calc R
H23B H 0.3813 -0.0230 0.9584 0.027 Uiso 1 1 calc R

loop_
_atom_site_aniso_label
_atom_site_aniso_U_11
_atom_site_aniso_U_22
_atom_site_aniso_U_33
_atom_site_aniso_U_23
_atom_site_aniso_U_13
_atom_site_aniso_U_12
Al1 0.0113(3) 0.0161(3) 0.0149(4) 0.0013(3) 0.0013(3) 0.0000(2)
I1 0.02491(10) 0.02731(9) 0.01422(9) 0.00005(6) -0.00068(7) 0.00607(6)
I2 0.01456(8) 0.02892(9) 0.02990(11) 0.00305(7) 0.00901(7) 0.00303(6)
N1 0.0108(9) 0.0137(9) 0.0136(10) 0.0003(7) -0.0005(8) -0.0023(7)
O1 0.0162(8) 0.0141(7) 0.0174(9) 0.0016(6) 0.0022(7) 0.0000(6)
Si1 0.0174(3) 0.0244(3) 0.0238(4) 0.0053(3) 0.0014(3) -0.0074(3)
Si2 0.0285(4) 0.0157(3) 0.0177(4) 0.0010(3) 0.0030(3) 0.0017(3)
C1 0.0261(14) 0.0305(14) 0.0246(15) 0.0013(11) 0.0109(12) 0.0050(10)
C2 0.0236(14) 0.0263(13) 0.0334(16) 0.0097(11) 0.0142(12) 0.0036(10)
C3 0.0167(12) 0.0223(12) 0.0204(13) 0.0025(9) 0.0086(10) 0.0012(9)
C4 0.0145(11) 0.0159(11) 0.0193(13) 0.0020(9) 0.0028(10) 0.0006(8)
C5 0.0126(12) 0.0257(12) 0.0286(15) -0.0001(10) 0.0049(11) -0.0023(9)
C6 0.0127(12) 0.0313(14) 0.0294(15) -0.0038(11) -0.0008(11) -0.0044(9)
C7 0.0187(13) 0.0248(12) 0.0189(13) -0.0030(10) -0.0037(10) 0.0002(9)
C8 0.0141(11) 0.0160(11) 0.0184(12) 0.0008(9) 0.0000(9) 0.0003(8)
C9 0.0117(10) 0.0131(10) 0.0155(12) 0.0004(8) 0.0011(9) 0.0001(8)
C10 0.0180(12) 0.0246(12) 0.0121(12) 0.0007(9) 0.0003(10) -0.0015(9)
C11 0.0283(14) 0.0315(14) 0.0187(14) -0.0043(10) 0.0087(11) -0.0012(10)
C12 0.0311(15) 0.0314(14) 0.0177(13) 0.0050(11) 0.0033(12) -0.0012(11)
C13 0.0193(12) 0.0160(11) 0.0116(11) 0.0028(9) 0.0016(9) -0.0031(8)
C14 0.0311(15) 0.0233(13) 0.0359(17) 0.0032(11) 0.0070(13) 0.0092(10)
C15 0.054(2) 0.0181(12) 0.0253(16) 0.0009(11) 0.0042(14) -0.0007(12)
C16 0.0423(17) 0.0189(12) 0.0177(13) -0.0028(10) 0.0060(12) 0.0023(11)
C17 0.0427(19) 0.0299(15) 0.057(2) 0.0145(14) 0.0167(17) -0.0123(13)
C18 0.0248(15) 0.0334(15) 0.0333(17) -0.0005(12) -0.0066(13) -0.0086(11)
C19 0.0198(13) 0.0442(16) 0.0280(16) 0.0083(12) 0.0086(12) -0.0025(11)
C20 0.0275(14) 0.0212(12) 0.0208(13) -0.0036(10) -0.0009(11) -0.0045(10)
C21 0.0322(16) 0.0191(12) 0.0414(18) -0.0091(11) 0.0100(14) -0.0019(10)
C22 0.0247(14) 0.0168(12) 0.0458(18) 0.0028(11) 0.0112(13) -0.0023(9)
C23 0.0221(13) 0.0181(12) 0.0277(14) 0.0085(10) 0.0029(11) 0.0020(9)

loop_
_atom_type_symbol
_atom_type_description
_atom_type_scat_dispersion_real
_atom_type_scat_dispersion_imag
_atom_type_scat_source
C C 0.0033 0.0016 'International Tables Vol C Tables 4.2.6.8 and 6.1.1.4'
H H 0.0000 0.0000 'International Tables Vol C Tables 4.2.6.8 and 6.1.1.4'
N N 0.0061 0.0033 'International Tables Vol C Tables 4.2.6.8 and 6.1.1.4'
O O 0.0106 0.0060 'International Tables Vol C Tables 4.2.6.8 and 6.1.1.4'
Si Si 0.0817 0.0704 'International Tables Vol C Tables 4.2.6.8 and 6.1.1.4'
I I -0.4742 1.8119 'International Tables Vol C Tables 4.2.6.8 and 6.1.1.4'
Al Al 0.0645 0.0514 'International Tables Vol C Tables 4.2.6.8 and 6.1.1.4'

loop_
_geom_angle_atom_site_label_1
_geom_angle_atom_site_label_2
_geom_angle_atom_site_label_3
_geom_angle
N1 Al1 O1 106.13(8)
N1 Al1 I1 119.37(7)
O1 Al1 I1 104.10(6)
N1 Al1 I2 124.28(7)
O1 Al1 I2 95.30(6)
I1 Al1 I2 103.33(3)
C9 N1 C13 112.80(17)
C9 N1 Al1 119.95(14)
C13 N1 Al1 127.23(14)
C20 O1 C23 109.17(17)
C20 O1 Al1 119.17(14)
C23 O1 Al1 121.19(14)
C18 Si1 C19 110.87(14)
C18 Si1 C17 107.41(14)
C19 Si1 C17 102.72(13)
C18 Si1 C13 111.83(12)
C19 Si1 C13 113.71(12)
C17 Si1 C13 109.72(13)
C16 Si2 C14 113.15(13)
C16 Si2 C15 104.03(12)
C14 Si2 C15 103.43(13)
C16 Si2 C13 113.13(11)
C14 Si2 C13 107.66(11)
C15 Si2 C13 115.14(12)
C4 C3 C1 112.8(2)
C4 C3 C2 111.4(2)
C1 C3 C2 107.3(2)
C5 C4 C9 118.9(2)
C5 C4 C3 116.2(2)
C9 C4 C3 124.9(2)
C6 C5 C4 122.2(2)
C5 C6 C7 119.0(2)
C6 C7 C8 121.7(2)
C7 C8 C9 119.5(2)
C7 C8 C10 117.7(2)
C9 C8 C10 122.8(2)
C8 C9 C4 118.6(2)
C8 C9 N1 119.6(2)
C4 C9 N1 121.8(2)
C8 C10 C11 111.96(19)
C8 C10 C12 112.0(2)
C11 C10 C12 108.6(2)
N1 C13 Si1 117.64(15)
N1 C13 Si2 112.37(15)
Si1 C13 Si2 117.72(12)
O1 C20 C21 103.9(2)
C20 C21 C22 102.8(2)
C23 C22 C21 102.4(2)
O1 C23 C22 104.2(2)

loop_
_geom_bond_atom_site_label_1
_geom_bond_atom_site_label_2
_geom_bond_distance
Al1 N1 1.8063(19)
Al1 O1 1.8682(16)
Al1 I1 2.5418(7)
Al1 I2 2.5710(7)
N1 C9 1.452(3)
N1 C13 1.530(3)
O1 C20 1.489(3)
O1 C23 1.492(3)
Si1 C18 1.862(3)
Si1 C19 1.874(3)
Si1 C17 1.878(3)
Si1 C13 1.911(2)
Si2 C16 1.869(3)
Si2 C14 1.878(3)
Si2 C15 1.879(3)
Si2 C13 1.915(2)
C1 C3 1.541(3)
C2 C3 1.542(3)
C3 C4 1.517(3)
C4 C5 1.399(3)
C4 C9 1.424(3)
C5 C6 1.376(4)
C6 C7 1.382(4)
C7 C8 1.395(3)
C8 C9 1.424(3)
C8 C10 1.521(3)
C10 C11 1.536(3)
C10 C12 1.550(3)
C20 C21 1.518(3)
C21 C22 1.526(4)
C22 C23 1.508(4)
